data_4070546
loop_
_publ_author_name
'Brady, Erik D.'
'Chmely, Stephen C.'
'Jayaratne, Kumudini C.'
'Hanusa, Timothy P.'
'Young, Victor G.'

_publ_section_title
;
 s-Block Metal Complexes of the Bis(tetramethylcyclopentadienyl)
 Phosphonium Diylide [Me(t-Bu)P(C5Me4)2]&#x2212;
;
_journal_issue 7
_journal_name_full Organometallics
_journal_page_first 1612
_journal_paper_doi 10.1021/om700635c
_journal_volume 27
_journal_year 2008
_chemical_formula_moiety 'C29 H54 Ca N P Si2'
_chemical_formula_sum 'C29 H54 Ca N P Si2'
_chemical_formula_weight 543.69
_chemical_name_common 01022a
_space_group_IT_number 14
_symmetry_cell_setting monoclinic
_symmetry_space_group_name_Hall '-P 2yn'
_symmetry_space_group_name_H-M 'P 1 21/n 1'
_atom_sites_solution_hydrogens geom
_atom_sites_solution_primary direct
_atom_sites_solution_secondary difmap
_audit_creation_method SHELXL-97
_cell_angle_alpha 90.00
_cell_angle_beta 104.880(5)
_cell_angle_gamma 90.00
_cell_formula_units_Z 4
_cell_length_a 15.615(5)
_cell_length_b 10.092(3)
_cell_length_c 21.098(6)
_cell_measurement_reflns_used 1896
_cell_measurement_temperature 173(2)
_cell_volume 3213.3(17)
_computing_structure_refinement 'SHELXL-97 (Sheldrick, 1997)'
_computing_structure_solution 'SHELXS-97 (Sheldrick, 1990)'
_diffrn_ambient_temperature 173(2)
_diffrn_measured_fraction_theta_full 0.999
_diffrn_measured_fraction_theta_max 0.999
_diffrn_radiation_monochromator graphite
_diffrn_radiation_source 'fine-focus sealed tube'
_diffrn_radiation_type MoK\a
_diffrn_radiation_wavelength 0.71073
_diffrn_reflns_av_R_equivalents 0.0462
_diffrn_reflns_limit_h_max 17
_diffrn_reflns_limit_h_min -18
_diffrn_reflns_limit_k_max 12
_diffrn_reflns_limit_k_min 0
_diffrn_reflns_limit_l_max 25
_diffrn_reflns_limit_l_min 0
_diffrn_reflns_number 23454
_diffrn_reflns_theta_full 25.06
_diffrn_reflns_theta_max 25.06
_diffrn_reflns_theta_min 1.46
_exptl_absorpt_coefficient_mu 0.337
_exptl_absorpt_correction_T_max 1.000000
_exptl_absorpt_correction_T_min 0.781724
_exptl_absorpt_correction_type multi-scan
_exptl_absorpt_process_details 'SADABS (R. Blessing, Acta Cryst. (1995))'
_exptl_crystal_colour Colorless
_exptl_crystal_density_diffrn 1.124
_exptl_crystal_density_method 'not measured'
_exptl_crystal_description Block
_exptl_crystal_F_000 1192
_exptl_crystal_size_max 0.35
_exptl_crystal_size_mid 0.18
_exptl_crystal_size_min 0.10
_refine_diff_density_max 0.738
_refine_diff_density_min -0.319
_refine_ls_extinction_method none
_refine_ls_goodness_of_fit_ref 1.063
_refine_ls_hydrogen_treatment constr
_refine_ls_matrix_type full
_refine_ls_number_parameters 325
_refine_ls_number_reflns 5678
_refine_ls_number_restraints 0
_refine_ls_restrained_S_all 1.063
_refine_ls_R_factor_all 0.1257
_refine_ls_R_factor_gt 0.0464
_refine_ls_structure_factor_coef Fsqd
_refine_ls_weighting_scheme calc
_refine_ls_wR_factor_gt 0.0568
_refine_ls_wR_factor_ref 0.1365
_reflns_number_gt 4713
_reflns_number_total 5678
_reflns_threshold_expression >2sigma(I)
_cod_data_source_file om700635c-file004.cif
_cod_data_source_block 01022a
_cod_original_cell_volume 3213.2(16)
_cod_original_sg_symbol_H-M P2(1)/n
_cod_database_code 4070546

loop_
_symmetry_equiv_pos_as_xyz
'x, y, z'
'-x+1/2, y+1/2, -z+1/2'
'-x, -y, -z'
'x-1/2, -y-1/2, z-1/2'

loop_
_atom_site_label
_atom_site_type_symbol
_atom_site_fract_x
_atom_site_fract_y
_atom_site_fract_z
_atom_site_U_iso_or_equiv
_atom_site_adp_type
_atom_site_occupancy
_atom_site_symmetry_multiplicity
_atom_site_calc_flag
_atom_site_refinement_flags
Ca1 Ca 0.0119(1) 0.5859(1) 0.2493(1) 0.027(1) Uani 1 1 d .
P1 P 0.1132(1) 0.4538(1) 0.3945(1) 0.032(1) Uani 1 1 d .
C1 C 0.0183(2) 0.5600(2) 0.3784(1) 0.029(1) Uani 1 1 d .
C2 C -0.0708(2) 0.5243(2) 0.3422(1) 0.030(1) Uani 1 1 d .
C3 C -0.1156(2) 0.6407(3) 0.3174(1) 0.032(1) Uani 1 1 d .
C4 C -0.0580(2) 0.7494(2) 0.3356(1) 0.034(1) Uani 1 1 d .
C5 C 0.0244(2) 0.7034(2) 0.3730(1) 0.033(1) Uani 1 1 d .
C6 C -0.1183(2) 0.3942(3) 0.3359(2) 0.050(1) Uani 1 1 d .
H6A H -0.1385 0.3777 0.3755 0.075 Uiso 1 1 calc R
H6B H -0.0779 0.3232 0.3305 0.075 Uiso 1 1 calc R
H6C H -0.1695 0.3964 0.2976 0.075 Uiso 1 1 calc R
C7 C -0.2128(2) 0.6514(3) 0.2824(1) 0.051(1) Uani 1 1 d .
H7A H -0.2465 0.6764 0.3138 0.076 Uiso 1 1 calc R
H7B H -0.2340 0.5657 0.2626 0.076 Uiso 1 1 calc R
H7C H -0.2208 0.7189 0.2479 0.076 Uiso 1 1 calc R
C8 C -0.0850(2) 0.8921(3) 0.3226(2) 0.054(1) Uani 1 1 d .
H8A H -0.1056 0.9270 0.3595 0.081 Uiso 1 1 calc R
H8B H -0.1329 0.8982 0.2823 0.081 Uiso 1 1 calc R
H8C H -0.0341 0.9440 0.3177 0.081 Uiso 1 1 calc R
C9 C 0.0965(2) 0.7987(3) 0.4066(2) 0.053(1) Uani 1 1 d .
H9A H 0.1224 0.7691 0.4517 0.079 Uiso 1 1 calc R
H9B H 0.0713 0.8875 0.4071 0.079 Uiso 1 1 calc R
H9C H 0.1427 0.8012 0.3827 0.079 Uiso 1 1 calc R
C10 C 0.1363(2) 0.4170(2) 0.3172(1) 0.031(1) Uani 1 1 d .
C11 C 0.1843(2) 0.5086(2) 0.2856(1) 0.034(1) Uani 1 1 d .
C12 C 0.1604(2) 0.4796(3) 0.2183(1) 0.036(1) Uani 1 1 d .
C13 C 0.0996(2) 0.3735(3) 0.2065(1) 0.035(1) Uani 1 1 d .
C14 C 0.0839(2) 0.3337(2) 0.2662(1) 0.033(1) Uani 1 1 d .
C15 C 0.2544(2) 0.6099(3) 0.3141(2) 0.046(1) Uani 1 1 d .
H15A H 0.2994 0.5697 0.3500 0.068 Uiso 1 1 calc R
H15B H 0.2272 0.6852 0.3309 0.068 Uiso 1 1 calc R
H15C H 0.2821 0.6406 0.2800 0.068 Uiso 1 1 calc R
C16 C 0.1995(2) 0.5401(3) 0.1667(2) 0.051(1) Uani 1 1 d .
H16A H 0.2490 0.4855 0.1614 0.077 Uiso 1 1 calc R
H16B H 0.2209 0.6296 0.1803 0.077 Uiso 1 1 calc R
H16C H 0.1541 0.5447 0.1250 0.077 Uiso 1 1 calc R
C17 C 0.0642(2) 0.3101(3) 0.1402(1) 0.048(1) Uani 1 1 d .
H17A H 0.1136 0.2871 0.1216 0.072 Uiso 1 1 calc R
H17B H 0.0246 0.3723 0.1110 0.072 Uiso 1 1 calc R
H17C H 0.0312 0.2296 0.1450 0.072 Uiso 1 1 calc R
C18 C 0.0332(2) 0.2102(3) 0.2726(1) 0.045(1) Uani 1 1 d .
H18A H 0.0687 0.1323 0.2680 0.067 Uiso 1 1 calc R
H18B H -0.0225 0.2089 0.2382 0.067 Uiso 1 1 calc R
H18C H 0.0205 0.2088 0.3157 0.067 Uiso 1 1 calc R
C19 C 0.2074(2) 0.5455(3) 0.4426(1) 0.049(1) Uani 1 1 d .
H19A H 0.2598 0.4883 0.4527 0.073 Uiso 1 1 calc R
H19B H 0.1949 0.5751 0.4836 0.073 Uiso 1 1 calc R
H19C H 0.2184 0.6227 0.4177 0.073 Uiso 1 1 calc R
C20 C 0.1134(2) 0.3091(3) 0.4518(1) 0.046(1) Uani 1 1 d .
C21 C 0.1829(3) 0.2106(4) 0.4428(2) 0.083(1) Uani 1 1 d .
H21A H 0.1874 0.1380 0.4743 0.124 Uiso 1 1 calc R
H21B H 0.2403 0.2552 0.4501 0.124 Uiso 1 1 calc R
H21C H 0.1658 0.1749 0.3981 0.124 Uiso 1 1 calc R
C22 C 0.0233(3) 0.2354(4) 0.4442(2) 0.073(1) Uani 1 1 d .
H22A H 0.0318 0.1606 0.4748 0.109 Uiso 1 1 calc R
H22B H 0.0020 0.2026 0.3992 0.109 Uiso 1 1 calc R
H22C H -0.0203 0.2968 0.4538 0.109 Uiso 1 1 calc R
C23 C 0.1347(3) 0.3598(4) 0.5219(2) 0.075(1) Uani 1 1 d .
H23A H 0.1263 0.2882 0.5512 0.112 Uiso 1 1 calc R
H23B H 0.0951 0.4336 0.5249 0.112 Uiso 1 1 calc R
H23C H 0.1963 0.3902 0.5350 0.112 Uiso 1 1 calc R
N1 N -0.0626(1) 0.6668(2) 0.1487(1) 0.033(1) Uani 1 1 d .
Si1 Si -0.0200(1) 0.8139(1) 0.1355(1) 0.040(1) Uani 1 1 d .
C24 C 0.0747(2) 0.8505(3) 0.2097(1) 0.044(1) Uani 1 1 d .
H24A H 0.0522 0.8547 0.2489 0.066 Uiso 1 1 calc R
H24B H 0.1017 0.9356 0.2036 0.066 Uiso 1 1 calc R
H24C H 0.1192 0.7802 0.2150 0.066 Uiso 1 1 calc R
C25 C -0.1004(2) 0.9555(3) 0.1256(2) 0.066(1) Uani 1 1 d .
H25A H -0.0696 1.0387 0.1222 0.099 Uiso 1 1 calc R
H25B H -0.1254 0.9592 0.1637 0.099 Uiso 1 1 calc R
H25C H -0.1482 0.9424 0.0857 0.099 Uiso 1 1 calc R
C26 C 0.0289(3) 0.8215(4) 0.0627(2) 0.069(1) Uani 1 1 d .
H26A H 0.0603 0.9057 0.0632 0.103 Uiso 1 1 calc R
H26B H -0.0187 0.8150 0.0222 0.103 Uiso 1 1 calc R
H26C H 0.0705 0.7479 0.0648 0.103 Uiso 1 1 calc R
Si2 Si -0.1454(1) 0.5776(1) 0.1010(1) 0.034(1) Uani 1 1 d .
C27 C -0.2581(2) 0.6559(3) 0.0854(2) 0.058(1) Uani 1 1 d .
H27A H -0.3025 0.5956 0.0591 0.087 Uiso 1 1 calc R
H27B H -0.2585 0.7393 0.0615 0.087 Uiso 1 1 calc R
H27C H -0.2721 0.6735 0.1273 0.087 Uiso 1 1 calc R
C28 C -0.1295(2) 0.5394(4) 0.0180(2) 0.062(1) Uani 1 1 d .
H28A H -0.1778 0.4822 -0.0059 0.093 Uiso 1 1 calc R
H28B H -0.0728 0.4938 0.0228 0.093 Uiso 1 1 calc R
H28C H -0.1296 0.6220 -0.0064 0.093 Uiso 1 1 calc R
C29 C -0.1578(2) 0.4174(3) 0.1428(2) 0.047(1) Uani 1 1 d .
H29A H -0.1998 0.3601 0.1124 0.070 Uiso 1 1 calc R
H29B H -0.1799 0.4353 0.1814 0.070 Uiso 1 1 calc R
H29C H -0.1001 0.3731 0.1564 0.070 Uiso 1 1 calc R

loop_
_atom_site_aniso_label
_atom_site_aniso_U_11
_atom_site_aniso_U_22
_atom_site_aniso_U_33
_atom_site_aniso_U_23
_atom_site_aniso_U_13
_atom_site_aniso_U_12
Ca1 0.029(1) 0.029(1) 0.022(1) 0.000(1) 0.007(1) 0.001(1)
P1 0.035(1) 0.037(1) 0.023(1) -0.001(1) 0.005(1) 0.007(1)
C1 0.033(1) 0.032(1) 0.021(1) -0.001(1) 0.007(1) 0.002(1)
C2 0.033(1) 0.034(1) 0.025(1) -0.003(1) 0.011(1) -0.002(1)
C3 0.031(1) 0.043(1) 0.025(1) -0.001(1) 0.011(1) 0.005(1)
C4 0.041(1) 0.035(1) 0.030(1) 0.001(1) 0.016(1) 0.007(1)
C5 0.037(1) 0.032(1) 0.030(1) -0.005(1) 0.011(1) -0.001(1)
C6 0.046(2) 0.044(2) 0.060(2) -0.006(1) 0.015(1) -0.009(1)
C7 0.035(1) 0.073(2) 0.042(2) -0.006(1) 0.007(1) 0.014(1)
C8 0.060(2) 0.043(2) 0.065(2) 0.008(1) 0.026(2) 0.016(1)
C9 0.048(2) 0.043(2) 0.065(2) -0.019(1) 0.012(2) -0.007(1)
C10 0.033(1) 0.034(1) 0.024(1) 0.000(1) 0.007(1) 0.007(1)
C11 0.030(1) 0.038(1) 0.034(1) -0.001(1) 0.010(1) 0.004(1)
C12 0.035(1) 0.043(1) 0.034(1) 0.003(1) 0.014(1) 0.011(1)
C13 0.037(1) 0.039(1) 0.029(1) -0.004(1) 0.007(1) 0.011(1)
C14 0.036(1) 0.031(1) 0.030(1) -0.003(1) 0.008(1) 0.006(1)
C15 0.039(1) 0.050(2) 0.050(2) -0.004(1) 0.014(1) -0.006(1)
C16 0.056(2) 0.061(2) 0.045(2) 0.006(1) 0.029(1) 0.009(2)
C17 0.053(2) 0.057(2) 0.032(1) -0.010(1) 0.008(1) 0.015(1)
C18 0.056(2) 0.038(1) 0.042(2) -0.008(1) 0.015(1) -0.004(1)
C19 0.040(2) 0.066(2) 0.034(2) -0.010(1) -0.002(1) 0.006(1)
C20 0.059(2) 0.049(2) 0.031(1) 0.011(1) 0.016(1) 0.020(1)
C21 0.110(3) 0.078(3) 0.074(2) 0.040(2) 0.049(2) 0.054(2)
C22 0.088(3) 0.074(2) 0.063(2) 0.022(2) 0.031(2) 0.000(2)
C23 0.105(3) 0.088(3) 0.040(2) 0.009(2) 0.032(2) 0.013(2)
N1 0.040(1) 0.035(1) 0.023(1) 0.002(1) 0.005(1) 0.000(1)
Si1 0.051(1) 0.034(1) 0.033(1) 0.003(1) 0.008(1) -0.003(1)
C24 0.046(2) 0.038(1) 0.049(2) -0.006(1) 0.013(1) -0.008(1)
C25 0.070(2) 0.042(2) 0.073(2) 0.006(2) -0.005(2) 0.004(2)
C26 0.099(3) 0.065(2) 0.048(2) 0.007(2) 0.031(2) -0.019(2)
Si2 0.036(1) 0.040(1) 0.024(1) -0.001(1) 0.005(1) -0.002(1)
C27 0.048(2) 0.066(2) 0.052(2) 0.009(2) -0.003(1) 0.010(2)
C28 0.071(2) 0.081(2) 0.037(2) -0.018(2) 0.020(2) -0.030(2)
C29 0.042(2) 0.046(2) 0.053(2) 0.003(1) 0.014(1) -0.003(1)

loop_
_atom_type_symbol
_atom_type_description
_atom_type_scat_dispersion_real
_atom_type_scat_dispersion_imag
_atom_type_scat_source
C C 0.0033 0.0016 'International Tables Vol C Tables 4.2.6.8 and 6.1.1.4'
H H 0.0000 0.0000 'International Tables Vol C Tables 4.2.6.8 and 6.1.1.4'
O O 0.0106 0.0060 'International Tables Vol C Tables 4.2.6.8 and 6.1.1.4'
P P 0.1023 0.0942 'International Tables Vol C Tables 4.2.6.8 and 6.1.1.4'
Si Si 0.0817 0.0704 'International Tables Vol C Tables 4.2.6.8 and 6.1.1.4'
Ca Ca 0.2262 0.3064 'International Tables Vol C Tables 4.2.6.8 and 6.1.1.4'

loop_
_geom_angle_atom_site_label_1
_geom_angle_atom_site_label_2
_geom_angle_atom_site_label_3
_geom_angle
N1 Ca1 C2 122.25(8)
N1 Ca1 C10 147.15(7)
C2 Ca1 C10 83.24(8)
N1 Ca1 C1 147.45(7)
C2 Ca1 C1 31.18(7)
C10 Ca1 C1 64.60(7)
N1 Ca1 C11 126.38(8)
C2 Ca1 C11 110.87(8)
C10 Ca1 C11 31.16(7)
C1 Ca1 C11 84.93(7)
N1 Ca1 C14 122.62(7)
C2 Ca1 C14 87.07(7)
C10 Ca1 C14 30.58(7)
C1 Ca1 C14 82.73(7)
C11 Ca1 C14 50.19(8)
N1 Ca1 C12 100.06(8)
C2 Ca1 C12 132.05(8)
C10 Ca1 C12 49.63(7)
C1 Ca1 C12 112.44(7)
C11 Ca1 C12 29.54(7)
C14 Ca1 C12 48.72(8)
N1 Ca1 C3 98.41(8)
C2 Ca1 C3 29.51(7)
C10 Ca1 C3 111.28(7)
C1 Ca1 C3 49.45(7)
C11 Ca1 C3 134.25(7)
C14 Ca1 C3 115.83(7)
C12 Ca1 C3 160.91(7)
N1 Ca1 C13 98.43(7)
C2 Ca1 C13 115.06(8)
C10 Ca1 C13 49.25(7)
C1 Ca1 C13 110.73(7)
C11 Ca1 C13 48.95(7)
C14 Ca1 C13 29.10(7)
C12 Ca1 C13 29.19(8)
C3 Ca1 C13 141.82(8)
N1 Ca1 C5 127.11(8)
C2 Ca1 C5 49.83(7)
C10 Ca1 C5 84.59(7)
C1 Ca1 C5 30.41(7)
C11 Ca1 C5 91.86(7)
C14 Ca1 C5 109.74(7)
C12 Ca1 C5 121.02(7)
C3 Ca1 C5 48.04(7)
C13 Ca1 C5 133.81(7)
N1 Ca1 C4 101.37(7)
C2 Ca1 C4 48.50(7)
C10 Ca1 C4 111.40(7)
C1 Ca1 C4 48.76(7)
C11 Ca1 C4 119.80(8)
C14 Ca1 C4 130.89(7)
C12 Ca1 C4 147.82(8)
C3 Ca1 C4 28.72(7)
C13 Ca1 C4 159.49(7)
C5 Ca1 C4 28.50(7)
N1 Ca1 Si1 28.89(5)
C2 Ca1 Si1 133.49(6)
C10 Ca1 Si1 141.83(6)
C1 Ca1 Si1 139.85(5)
C11 Ca1 Si1 111.20(6)
C14 Ca1 Si1 136.20(5)
C12 Ca1 Si1 94.44(6)
C3 Ca1 Si1 104.10(6)
C13 Ca1 Si1 107.15(6)
C5 Ca1 Si1 110.10(6)
C4 Ca1 Si1 92.86(6)
C1 P1 C10 107.59(11)
C1 P1 C19 108.30(13)
C10 P1 C19 106.94(13)
C1 P1 C20 116.55(12)
C10 P1 C20 116.85(12)
C19 P1 C20 99.64(14)
C1 P1 Ca1 54.11(7)
C10 P1 Ca1 53.80(8)
C19 P1 Ca1 115.82(11)
C20 P1 Ca1 144.54(10)
C2 C1 C5 106.2(2)
C2 C1 P1 125.95(18)
C5 C1 P1 122.81(18)
C2 C1 Ca1 73.26(12)
C5 C1 Ca1 79.14(13)
P1 C1 Ca1 93.58(9)
C3 C2 C1 107.9(2)
C3 C2 C6 121.0(2)
C1 C2 C6 130.6(2)
C3 C2 Ca1 79.64(13)
C1 C2 Ca1 75.56(13)
C6 C2 Ca1 117.31(17)
C2 C3 C4 109.3(2)
C2 C3 C7 125.8(2)
C4 C3 C7 124.7(2)
C2 C3 Ca1 70.84(13)
C4 C3 Ca1 78.81(13)
C7 C3 Ca1 121.41(16)
C5 C4 C3 108.9(2)
C5 C4 C8 126.3(2)
C3 C4 C8 124.5(2)
C5 C4 Ca1 73.91(13)
C3 C4 Ca1 72.47(13)
C8 C4 Ca1 124.62(18)
C4 C5 C1 107.7(2)
C4 C5 C9 121.2(2)
C1 C5 C9 130.6(2)
C4 C5 Ca1 77.59(14)
C1 C5 Ca1 70.45(12)
C9 C5 Ca1 124.46(17)
C14 C10 C11 106.7(2)
C14 C10 P1 126.11(18)
C11 C10 P1 122.13(18)
C14 C10 Ca1 77.21(13)
C11 C10 Ca1 74.95(13)
P1 C10 Ca1 93.76(9)
C12 C11 C10 107.3(2)
C12 C11 C15 121.6(2)
C10 C11 C15 130.8(2)
C12 C11 Ca1 77.81(14)
C10 C11 Ca1 73.89(13)
C15 C11 Ca1 118.94(17)
C11 C12 C13 109.2(2)
C11 C12 C16 126.5(3)
C13 C12 C16 124.0(2)
C11 C12 Ca1 72.65(13)
C13 C12 Ca1 76.73(14)
C16 C12 Ca1 122.05(18)
C14 C13 C12 108.9(2)
C14 C13 C17 127.2(3)
C12 C13 C17 123.8(2)
C14 C13 Ca1 73.57(13)
C12 C13 Ca1 74.08(14)
C17 C13 Ca1 121.86(16)
C13 C14 C10 107.9(2)
C13 C14 C18 122.4(2)
C10 C14 C18 128.9(2)
C13 C14 Ca1 77.33(14)
C10 C14 Ca1 72.21(13)
C18 C14 Ca1 124.70(17)
C23 C20 C21 110.9(3)
C23 C20 C22 103.1(3)
C21 C20 C22 109.2(3)
C23 C20 P1 109.0(2)
C21 C20 P1 107.9(2)
C22 C20 P1 116.6(2)
Si1 N1 Si2 130.60(12)
Si1 N1 Ca1 109.84(10)
Si2 N1 Ca1 119.56(11)
N1 Si1 C25 114.15(14)
N1 Si1 C26 115.57(14)
C25 Si1 C26 106.08(18)
N1 Si1 C24 107.13(11)
C25 Si1 C24 107.56(14)
C26 Si1 C24 105.80(16)
C25 Si1 Ca1 126.07(13)
C26 Si1 Ca1 127.60(13)
C24 Si1 Ca1 65.86(9)
N1 Si2 C28 113.87(13)
N1 Si2 C29 109.64(12)
C28 Si2 C29 108.45(16)
N1 Si2 C27 114.95(14)
C28 Si2 C27 105.42(16)
C29 Si2 C27 103.87(14)
C28 Si2 Ca1 128.31(12)
C29 Si2 Ca1 74.30(10)
C27 Si2 Ca1 124.47(11)

loop_
_geom_bond_atom_site_label_1
_geom_bond_atom_site_label_2
_geom_bond_distance
Ca1 N1 2.293(2)
Ca1 C2 2.682(2)
Ca1 C10 2.702(2)
Ca1 C1 2.712(2)
Ca1 C11 2.716(2)
Ca1 C14 2.767(2)
Ca1 C12 2.781(2)
Ca1 C3 2.793(2)
Ca1 C13 2.815(2)
Ca1 C5 2.826(2)
Ca1 C4 2.873(2)
Ca1 Si1 3.2703(11)
P1 C1 1.789(2)
P1 C10 1.796(2)
P1 C19 1.812(3)
P1 C20 1.896(3)
C1 C2 1.450(3)
C1 C5 1.457(3)
C2 C3 1.399(3)
C2 C6 1.497(4)
C3 C4 1.407(4)
C3 C7 1.512(3)
C4 C5 1.404(3)
C4 C8 1.506(4)
C5 C9 1.512(4)
C10 C14 1.444(3)
C10 C11 1.455(3)
C11 C12 1.403(4)
C11 C15 1.505(4)
C12 C13 1.410(4)
C12 C16 1.506(4)
C13 C14 1.403(4)
C13 C17 1.507(4)
C14 C18 1.501(4)
C20 C23 1.520(4)
C20 C21 1.520(4)
C20 C22 1.562(5)
N1 Si1 1.679(2)
N1 Si2 1.681(2)
Si1 C25 1.878(3)
Si1 C26 1.885(3)
Si1 C24 1.893(3)
Si2 C28 1.871(3)
Si2 C29 1.875(3)
Si2 C27 1.880(3)

loop_
_geom_torsion_atom_site_label_1
_geom_torsion_atom_site_label_2
_geom_torsion_atom_site_label_3
_geom_torsion_atom_site_label_4
_geom_torsion
N1 Ca1 P1 C1 -87.9(10)
C2 Ca1 P1 C1 -30.09(11)
C10 Ca1 P1 C1 -172.68(14)
C11 Ca1 P1 C1 155.03(12)
C14 Ca1 P1 C1 -142.84(12)
C12 Ca1 P1 C1 171.30(11)
C3 Ca1 P1 C1 -12.58(11)
C13 Ca1 P1 C1 -159.10(11)
C5 Ca1 P1 C1 31.59(11)
C4 Ca1 P1 C1 16.55(11)
Si1 Ca1 P1 C1 90.84(11)
N1 Ca1 P1 C10 84.8(10)
C2 Ca1 P1 C10 142.59(12)
C1 Ca1 P1 C10 172.68(14)
C11 Ca1 P1 C10 -32.29(12)
C14 Ca1 P1 C10 29.85(12)
C12 Ca1 P1 C10 -16.02(11)
C3 Ca1 P1 C10 160.11(11)
C13 Ca1 P1 C10 13.58(11)
C5 Ca1 P1 C10 -155.72(12)
C4 Ca1 P1 C10 -170.76(11)
Si1 Ca1 P1 C10 -96.48(11)
N1 Ca1 P1 C19 177.5(10)
C2 Ca1 P1 C19 -124.72(12)
C10 Ca1 P1 C19 92.69(15)
C1 Ca1 P1 C19 -94.62(14)
C11 Ca1 P1 C19 60.41(12)
C14 Ca1 P1 C19 122.54(12)
C12 Ca1 P1 C19 76.68(12)
C3 Ca1 P1 C19 -107.20(12)
C13 Ca1 P1 C19 106.27(12)
C5 Ca1 P1 C19 -63.03(12)
C4 Ca1 P1 C19 -78.07(12)
Si1 Ca1 P1 C19 -3.78(12)
N1 Ca1 P1 C20 -1.6(11)
C2 Ca1 P1 C20 56.19(16)
C10 Ca1 P1 C20 -86.40(18)
C1 Ca1 P1 C20 86.28(18)
C11 Ca1 P1 C20 -118.68(16)
C14 Ca1 P1 C20 -56.55(16)
C12 Ca1 P1 C20 -102.42(16)
C3 Ca1 P1 C20 73.71(16)
C13 Ca1 P1 C20 -72.82(16)
C5 Ca1 P1 C20 117.88(16)
C4 Ca1 P1 C20 102.84(16)
Si1 Ca1 P1 C20 177.12(15)
C10 P1 C1 C2 65.7(2)
C19 P1 C1 C2 -179.0(2)
C20 P1 C1 C2 -67.8(2)
Ca1 P1 C1 C2 71.88(19)
C10 P1 C1 C5 -85.6(2)
C19 P1 C1 C5 29.7(2)
C20 P1 C1 C5 140.9(2)
Ca1 P1 C1 C5 -79.38(19)
C10 P1 C1 Ca1 -6.19(12)
C19 P1 C1 Ca1 109.08(12)
C20 P1 C1 Ca1 -139.67(11)
N1 Ca1 C1 C2 47.7(2)
C10 Ca1 C1 C2 -122.20(15)
C11 Ca1 C1 C2 -146.85(14)
C14 Ca1 C1 C2 -96.39(14)
C12 Ca1 C1 C2 -135.83(14)
C3 Ca1 C1 C2 37.03(13)
C13 Ca1 C1 C2 -104.44(14)
C5 Ca1 C1 C2 110.72(19)
C4 Ca1 C1 C2 75.32(15)
Si1 Ca1 C1 C2 95.90(14)
N1 Ca1 C1 C5 -63.0(2)
C2 Ca1 C1 C5 -110.72(19)
C10 Ca1 C1 C5 127.08(15)
C11 Ca1 C1 C5 102.43(14)
C14 Ca1 C1 C5 152.89(14)
C12 Ca1 C1 C5 113.45(14)
C3 Ca1 C1 C5 -73.69(15)
C13 Ca1 C1 C5 144.84(13)
C4 Ca1 C1 C5 -35.40(13)
Si1 Ca1 C1 C5 -14.82(18)
N1 Ca1 C1 P1 174.25(10)
C2 Ca1 C1 P1 126.54(18)
C10 Ca1 C1 P1 4.34(8)
C11 Ca1 C1 P1 -20.31(10)
C14 Ca1 C1 P1 30.15(9)
C12 Ca1 C1 P1 -9.29(12)
C3 Ca1 C1 P1 163.57(14)
C13 Ca1 C1 P1 22.10(11)
C5 Ca1 C1 P1 -122.74(18)
C4 Ca1 C1 P1 -158.14(14)
Si1 Ca1 C1 P1 -137.56(6)
C5 C1 C2 C3 -0.8(2)
P1 C1 C2 C3 -155.93(18)
Ca1 C1 C2 C3 -73.83(16)
C5 C1 C2 C6 -173.2(3)
P1 C1 C2 C6 31.7(4)
Ca1 C1 C2 C6 113.8(3)
C5 C1 C2 Ca1 73.02(15)
P1 C1 C2 Ca1 -82.10(17)
N1 Ca1 C2 C3 -40.19(17)
C10 Ca1 C2 C3 162.06(15)
C1 Ca1 C2 C3 111.7(2)
C11 Ca1 C2 C3 147.39(14)
C14 Ca1 C2 C3 -167.49(15)
C12 Ca1 C2 C3 171.88(14)
C13 Ca1 C2 C3 -159.30(14)
C5 Ca1 C2 C3 73.44(15)
C4 Ca1 C2 C3 35.50(14)
Si1 Ca1 C2 C3 -6.13(17)
N1 Ca1 C2 C1 -151.92(13)
C10 Ca1 C2 C1 50.33(13)
C11 Ca1 C2 C1 35.66(15)
C14 Ca1 C2 C1 80.78(14)
C12 Ca1 C2 C1 60.15(17)
C3 Ca1 C2 C1 -111.7(2)
C13 Ca1 C2 C1 88.97(14)
C5 Ca1 C2 C1 -38.29(13)
C4 Ca1 C2 C1 -76.23(14)
Si1 Ca1 C2 C1 -117.86(13)
N1 Ca1 C2 C6 79.5(2)
C10 Ca1 C2 C6 -78.2(2)
C1 Ca1 C2 C6 -128.6(3)
C11 Ca1 C2 C6 -92.9(2)
C14 Ca1 C2 C6 -47.78(19)
C12 Ca1 C2 C6 -68.4(2)
C3 Ca1 C2 C6 119.7(3)
C13 Ca1 C2 C6 -39.6(2)
C5 Ca1 C2 C6 -166.9(2)
C4 Ca1 C2 C6 155.2(2)
Si1 Ca1 C2 C6 113.58(18)
C1 C2 C3 C4 0.8(3)
C6 C2 C3 C4 174.1(2)
Ca1 C2 C3 C4 -70.18(17)
C1 C2 C3 C7 -173.6(2)
C6 C2 C3 C7 -0.3(4)
Ca1 C2 C3 C7 115.5(2)
C1 C2 C3 Ca1 71.00(15)
C6 C2 C3 Ca1 -115.7(2)
N1 Ca1 C3 C2 146.52(14)
C10 Ca1 C3 C2 -19.17(16)
C1 Ca1 C3 C2 -39.27(13)
C11 Ca1 C3 C2 -44.66(19)
C14 Ca1 C3 C2 13.91(16)
C12 Ca1 C3 C2 -18.7(3)
C13 Ca1 C3 C2 31.2(2)
C5 Ca1 C3 C2 -80.07(15)
C4 Ca1 C3 C2 -115.1(2)
Si1 Ca1 C3 C2 175.42(13)
N1 Ca1 C3 C4 -98.34(15)
C2 Ca1 C3 C4 115.1(2)
C10 Ca1 C3 C4 95.98(15)
C1 Ca1 C3 C4 75.88(15)
C11 Ca1 C3 C4 70.48(18)
C14 Ca1 C3 C4 129.06(14)
C12 Ca1 C3 C4 96.4(3)
C13 Ca1 C3 C4 146.34(14)
C5 Ca1 C3 C4 35.08(13)
Si1 Ca1 C3 C4 -69.44(14)
N1 Ca1 C3 C7 25.6(2)
C2 Ca1 C3 C7 -120.9(3)
C10 Ca1 C3 C7 -140.1(2)
C1 Ca1 C3 C7 -160.2(3)
C11 Ca1 C3 C7 -165.6(2)
C14 Ca1 C3 C7 -107.0(2)
C12 Ca1 C3 C7 -139.6(3)
C13 Ca1 C3 C7 -89.7(2)
C5 Ca1 C3 C7 159.0(3)
C4 Ca1 C3 C7 123.9(3)
Si1 Ca1 C3 C7 54.5(2)
C2 C3 C4 C5 -0.5(3)
C7 C3 C4 C5 174.0(2)
Ca1 C3 C4 C5 -65.44(17)
C2 C3 C4 C8 -174.7(2)
C7 C3 C4 C8 -0.2(4)
Ca1 C3 C4 C8 120.4(2)
C2 C3 C4 Ca1 64.94(16)
C7 C3 C4 Ca1 -120.6(2)
N1 Ca1 C4 C5 -156.82(14)
C2 Ca1 C4 C5 79.89(16)
C10 Ca1 C4 C5 20.93(16)
C1 Ca1 C4 C5 37.92(14)
C11 Ca1 C4 C5 -12.49(17)
C14 Ca1 C4 C5 48.82(18)
C12 Ca1 C4 C5 -26.0(2)
C3 Ca1 C4 C5 116.4(2)
C13 Ca1 C4 C5 38.5(3)
Si1 Ca1 C4 C5 -128.97(14)
N1 Ca1 C4 C3 86.75(15)
C2 Ca1 C4 C3 -36.54(14)
C10 Ca1 C4 C3 -95.50(15)
C1 Ca1 C4 C3 -78.51(15)
C11 Ca1 C4 C3 -128.92(14)
C14 Ca1 C4 C3 -67.61(17)
C12 Ca1 C4 C3 -142.40(16)
C13 Ca1 C4 C3 -77.9(3)
C5 Ca1 C4 C3 -116.4(2)
Si1 Ca1 C4 C3 114.60(14)
N1 Ca1 C4 C8 -33.5(2)
C2 Ca1 C4 C8 -156.8(3)
C10 Ca1 C4 C8 144.3(2)
C1 Ca1 C4 C8 161.2(3)
C11 Ca1 C4 C8 110.8(2)
C14 Ca1 C4 C8 172.2(2)
C12 Ca1 C4 C8 97.4(3)
C3 Ca1 C4 C8 -120.2(3)
C13 Ca1 C4 C8 161.9(2)
C5 Ca1 C4 C8 123.3(3)
Si1 Ca1 C4 C8 -5.6(2)
C3 C4 C5 C1 0.0(3)
C8 C4 C5 C1 174.0(2)
Ca1 C4 C5 C1 -64.54(16)
C3 C4 C5 C9 -172.5(2)
C8 C4 C5 C9 1.5(4)
Ca1 C4 C5 C9 123.0(2)
C3 C4 C5 Ca1 64.52(16)
C8 C4 C5 Ca1 -121.4(3)
C2 C1 C5 C4 0.5(3)
P1 C1 C5 C4 156.60(17)
Ca1 C1 C5 C4 69.35(17)
C2 C1 C5 C9 172.0(3)
P1 C1 C5 C9 -31.9(4)
Ca1 C1 C5 C9 -119.1(3)
C2 C1 C5 Ca1 -68.84(15)
P1 C1 C5 Ca1 87.25(16)
N1 Ca1 C5 C4 28.94(18)
C2 Ca1 C5 C4 -74.78(15)
C10 Ca1 C5 C4 -160.48(15)
C1 Ca1 C5 C4 -114.1(2)
C11 Ca1 C5 C4 169.18(15)
C14 Ca1 C5 C4 -142.81(14)
C12 Ca1 C5 C4 164.21(14)
C3 Ca1 C5 C4 -35.36(14)
C13 Ca1 C5 C4 -162.39(14)
Si1 Ca1 C5 C4 55.78(15)
N1 Ca1 C5 C1 143.05(13)
C2 Ca1 C5 C1 39.33(13)
C10 Ca1 C5 C1 -46.38(14)
C11 Ca1 C5 C1 -76.72(14)
C14 Ca1 C5 C1 -28.70(15)
C12 Ca1 C5 C1 -81.68(15)
C3 Ca1 C5 C1 78.75(15)
C13 Ca1 C5 C1 -48.28(17)
C4 Ca1 C5 C1 114.1(2)
Si1 Ca1 C5 C1 169.89(12)
N1 Ca1 C5 C9 -90.5(2)
C2 Ca1 C5 C9 165.8(3)
C10 Ca1 C5 C9 80.1(2)
C1 Ca1 C5 C9 126.4(3)
C11 Ca1 C5 C9 49.7(2)
C14 Ca1 C5 C9 97.7(2)
C12 Ca1 C5 C9 44.7(2)
C3 Ca1 C5 C9 -154.8(3)
C13 Ca1 C5 C9 78.1(2)
C4 Ca1 C5 C9 -119.5(3)
Si1 Ca1 C5 C9 -63.7(2)
C1 P1 C10 C14 -70.7(2)
C19 P1 C10 C14 173.1(2)
C20 P1 C10 C14 62.6(2)
Ca1 P1 C10 C14 -76.9(2)
C1 P1 C10 C11 80.8(2)
C19 P1 C10 C11 -35.4(2)
C20 P1 C10 C11 -145.9(2)
Ca1 P1 C10 C11 74.58(18)
C1 P1 C10 Ca1 6.21(12)
C19 P1 C10 Ca1 -109.95(12)
C20 P1 C10 Ca1 139.54(12)
N1 Ca1 C10 C14 -48.1(2)
C2 Ca1 C10 C14 95.71(14)
C1 Ca1 C10 C14 121.89(15)
C11 Ca1 C10 C14 -111.5(2)
C12 Ca1 C10 C14 -74.72(15)
C3 Ca1 C10 C14 105.08(14)
C13 Ca1 C10 C14 -35.99(13)
C5 Ca1 C10 C14 145.82(14)
C4 Ca1 C10 C14 135.96(14)
Si1 Ca1 C10 C14 -98.20(15)
N1 Ca1 C10 C11 63.4(2)
C2 Ca1 C10 C11 -152.80(14)
C1 Ca1 C10 C11 -126.62(15)
C14 Ca1 C10 C11 111.5(2)
C12 Ca1 C10 C11 36.77(14)
C3 Ca1 C10 C11 -143.42(13)
C13 Ca1 C10 C11 75.51(15)
C5 Ca1 C10 C11 -102.68(14)
C4 Ca1 C10 C11 -112.54(14)
Si1 Ca1 C10 C11 13.30(18)
N1 Ca1 C10 P1 -174.32(10)
C2 Ca1 C10 P1 -30.50(9)
C1 Ca1 C10 P1 -4.32(8)
C11 Ca1 C10 P1 122.30(18)
C14 Ca1 C10 P1 -126.21(18)
C12 Ca1 C10 P1 159.07(15)
C3 Ca1 C10 P1 -21.13(12)
C13 Ca1 C10 P1 -162.20(15)
C5 Ca1 C10 P1 19.61(9)
C4 Ca1 C10 P1 9.75(12)
Si1 Ca1 C10 P1 135.59(7)
C14 C10 C11 C12 0.0(3)
P1 C10 C11 C12 -156.23(18)
Ca1 C10 C11 C12 -71.31(17)
C14 C10 C11 C15 -174.1(3)
P1 C10 C11 C15 29.7(4)
Ca1 C10 C11 C15 114.6(3)
C14 C10 C11 Ca1 71.33(16)
P1 C10 C11 Ca1 -84.92(16)
N1 Ca1 C11 C12 -30.66(19)
C2 Ca1 C11 C12 141.37(15)
C10 Ca1 C11 C12 112.3(2)
C1 Ca1 C11 C12 159.01(16)
C14 Ca1 C11 C12 74.27(16)
C3 Ca1 C11 C12 163.12(14)
C13 Ca1 C11 C12 35.76(15)
C5 Ca1 C11 C12 -171.34(15)
C4 Ca1 C11 C12 -165.42(14)
Si1 Ca1 C11 C12 -58.93(16)
N1 Ca1 C11 C10 -142.96(13)
C2 Ca1 C11 C10 29.07(15)
C1 Ca1 C11 C10 46.71(14)
C14 Ca1 C11 C10 -38.04(13)
C12 Ca1 C11 C10 -112.3(2)
C3 Ca1 C11 C10 50.82(18)
C13 Ca1 C11 C10 -76.54(15)
C5 Ca1 C11 C10 76.35(14)
C4 Ca1 C11 C10 82.28(15)
Si1 Ca1 C11 C10 -171.23(12)
N1 Ca1 C11 C15 88.8(2)
C2 Ca1 C11 C15 -99.1(2)
C10 Ca1 C11 C15 -128.2(3)
C1 Ca1 C11 C15 -81.48(19)
C14 Ca1 C11 C15 -166.2(2)
C12 Ca1 C11 C15 119.5(3)
C3 Ca1 C11 C15 -77.4(2)
C13 Ca1 C11 C15 155.3(2)
C5 Ca1 C11 C15 -51.8(2)
C4 Ca1 C11 C15 -45.9(2)
Si1 Ca1 C11 C15 60.6(2)
C10 C11 C12 C13 -0.1(3)
C15 C11 C12 C13 174.7(2)
Ca1 C11 C12 C13 -68.68(18)
C10 C11 C12 C16 -174.0(2)
C15 C11 C12 C16 0.8(4)
Ca1 C11 C12 C16 117.4(3)
C10 C11 C12 Ca1 68.60(16)
C15 C11 C12 Ca1 -116.6(2)
N1 Ca1 C12 C11 155.36(15)
C2 Ca1 C12 C11 -51.77(19)
C10 Ca1 C12 C11 -38.93(14)
C1 Ca1 C12 C11 -22.71(17)
C14 Ca1 C12 C11 -79.70(16)
C3 Ca1 C12 C11 -39.5(3)
C13 Ca1 C12 C11 -115.3(2)
C5 Ca1 C12 C11 10.11(18)
C4 Ca1 C12 C11 24.2(2)
Si1 Ca1 C12 C11 126.78(15)
N1 Ca1 C12 C13 -89.30(15)
C2 Ca1 C12 C13 63.56(17)
C10 Ca1 C12 C13 76.41(16)
C1 Ca1 C12 C13 92.63(15)
C11 Ca1 C12 C13 115.3(2)
C14 Ca1 C12 C13 35.64(14)
C3 Ca1 C12 C13 75.8(3)
C5 Ca1 C12 C13 125.45(14)
C4 Ca1 C12 C13 139.56(16)
Si1 Ca1 C12 C13 -117.88(14)
N1 Ca1 C12 C16 32.7(2)
C2 Ca1 C12 C16 -174.4(2)
C10 Ca1 C12 C16 -161.5(3)
C1 Ca1 C12 C16 -145.3(2)
C11 Ca1 C12 C16 -122.6(3)
C14 Ca1 C12 C16 157.7(3)
C3 Ca1 C12 C16 -162.1(2)
C13 Ca1 C12 C16 122.0(3)
C5 Ca1 C12 C16 -112.5(2)
C4 Ca1 C12 C16 -98.4(2)
Si1 Ca1 C12 C16 4.2(2)
C11 C12 C13 C14 0.1(3)
C16 C12 C13 C14 174.2(2)
Ca1 C12 C13 C14 -65.90(17)
C11 C12 C13 C17 -176.0(2)
C16 C12 C13 C17 -1.9(4)
Ca1 C12 C13 C17 118.0(2)
C11 C12 C13 Ca1 66.01(17)
C16 C12 C13 Ca1 -119.9(2)
N1 Ca1 C13 C14 -148.68(15)
C2 Ca1 C13 C14 -17.00(17)
C10 Ca1 C13 C14 37.93(14)
C1 Ca1 C13 C14 16.61(16)
C11 Ca1 C13 C14 79.56(16)
C12 Ca1 C13 C14 115.8(2)
C3 Ca1 C13 C14 -33.4(2)
C5 Ca1 C13 C14 40.43(19)
C4 Ca1 C13 C14 16.1(3)
Si1 Ca1 C13 C14 -176.96(13)
N1 Ca1 C13 C12 95.55(15)
C2 Ca1 C13 C12 -132.78(14)
C10 Ca1 C13 C12 -77.84(16)
C1 Ca1 C13 C12 -99.17(15)
C11 Ca1 C13 C12 -36.21(14)
C14 Ca1 C13 C12 -115.8(2)
C3 Ca1 C13 C12 -149.14(14)
C5 Ca1 C13 C12 -75.34(17)
C4 Ca1 C13 C12 -99.7(2)
Si1 Ca1 C13 C12 67.26(14)
N1 Ca1 C13 C17 -24.7(2)
C2 Ca1 C13 C17 106.9(2)
C10 Ca1 C13 C17 161.9(3)
C1 Ca1 C13 C17 140.6(2)
C11 Ca1 C13 C17 -156.5(3)
C14 Ca1 C13 C17 123.9(3)
C12 Ca1 C13 C17 -120.3(3)
C3 Ca1 C13 C17 90.6(2)
C5 Ca1 C13 C17 164.38(19)
C4 Ca1 C13 C17 140.0(2)
Si1 Ca1 C13 C17 -53.0(2)
C12 C13 C14 C10 -0.1(3)
C17 C13 C14 C10 175.8(2)
Ca1 C13 C14 C10 -66.33(16)
C12 C13 C14 C18 -170.5(2)
C17 C13 C14 C18 5.4(4)
Ca1 C13 C14 C18 123.3(2)
C12 C13 C14 Ca1 66.23(17)
C17 C13 C14 Ca1 -117.8(2)
C11 C10 C14 C13 0.0(3)
P1 C10 C14 C13 155.08(18)
Ca1 C10 C14 C13 69.80(17)
C11 C10 C14 C18 169.6(2)
P1 C10 C14 C18 -35.3(4)
Ca1 C10 C14 C18 -120.6(3)
C11 C10 C14 Ca1 -69.75(16)
P1 C10 C14 Ca1 85.28(18)
N1 Ca1 C14 C13 37.63(17)
C2 Ca1 C14 C13 164.62(15)
C10 Ca1 C14 C13 -113.7(2)
C1 Ca1 C14 C13 -164.37(15)
C11 Ca1 C14 C13 -74.91(16)
C12 Ca1 C14 C13 -35.76(14)
C3 Ca1 C14 C13 157.81(14)
C5 Ca1 C14 C13 -150.18(14)
C4 Ca1 C14 C13 -172.61(14)
Si1 Ca1 C14 C13 4.19(18)
N1 Ca1 C14 C10 151.35(13)
C2 Ca1 C14 C10 -81.66(14)
C1 Ca1 C14 C10 -50.64(14)
C11 Ca1 C14 C10 38.81(13)
C12 Ca1 C14 C10 77.97(15)
C3 Ca1 C14 C10 -88.47(15)
C13 Ca1 C14 C10 113.7(2)
C5 Ca1 C14 C10 -36.46(15)
C4 Ca1 C14 C10 -58.89(17)
Si1 Ca1 C14 C10 117.92(13)
N1 Ca1 C14 C18 -83.2(2)
C2 Ca1 C14 C18 43.8(2)
C10 Ca1 C14 C18 125.4(3)
C1 Ca1 C14 C18 74.8(2)
C11 Ca1 C14 C18 164.2(2)
C12 Ca1 C14 C18 -156.6(2)
C3 Ca1 C14 C18 37.0(2)
C13 Ca1 C14 C18 -120.9(3)
C5 Ca1 C14 C18 89.0(2)
C4 Ca1 C14 C18 66.5(2)
Si1 Ca1 C14 C18 -116.66(19)
C1 P1 C20 C23 -76.4(3)
C10 P1 C20 C23 154.5(2)
C19 P1 C20 C23 39.8(3)
Ca1 P1 C20 C23 -141.0(2)
C1 P1 C20 C21 163.0(2)
C10 P1 C20 C21 33.9(3)
C19 P1 C20 C21 -80.8(3)
Ca1 P1 C20 C21 98.4(3)
C1 P1 C20 C22 39.8(3)
C10 P1 C20 C22 -89.4(2)
C19 P1 C20 C22 155.9(2)
Ca1 P1 C20 C22 -24.9(3)
C2 Ca1 N1 Si1 122.75(11)
C10 Ca1 N1 Si1 -101.14(15)
C1 Ca1 N1 Si1 95.81(16)
C11 Ca1 N1 Si1 -66.06(14)
C14 Ca1 N1 Si1 -127.86(10)
C12 Ca1 N1 Si1 -80.86(12)
C3 Ca1 N1 Si1 104.00(11)
C13 Ca1 N1 Si1 -110.39(11)
C5 Ca1 N1 Si1 61.37(14)
C4 Ca1 N1 Si1 74.99(11)
C2 Ca1 N1 Si2 -57.95(15)
C10 Ca1 N1 Si2 78.17(18)
C1 Ca1 N1 Si2 -84.88(17)
C11 Ca1 N1 Si2 113.25(13)
C14 Ca1 N1 Si2 51.45(15)
C12 Ca1 N1 Si2 98.45(13)
C3 Ca1 N1 Si2 -76.69(13)
C13 Ca1 N1 Si2 68.92(13)
C5 Ca1 N1 Si2 -119.32(12)
C4 Ca1 N1 Si2 -105.70(12)
Si1 Ca1 N1 Si2 179.3(2)
Si2 N1 Si1 C25 62.9(2)
Ca1 N1 Si1 C25 -117.87(15)
Si2 N1 Si1 C26 -60.5(2)
Ca1 N1 Si1 C26 118.70(16)
Si2 N1 Si1 C24 -178.11(16)
Ca1 N1 Si1 C24 1.09(15)
Si2 N1 Si1 Ca1 -179.2(2)
C2 Ca1 Si1 N1 -78.65(13)
C10 Ca1 Si1 N1 120.55(14)
C1 Ca1 Si1 N1 -123.88(14)
C11 Ca1 Si1 N1 127.89(12)
C14 Ca1 Si1 N1 73.88(14)
C12 Ca1 Si1 N1 102.83(12)
C3 Ca1 Si1 N1 -81.76(12)
C13 Ca1 Si1 N1 76.01(12)
C5 Ca1 Si1 N1 -131.81(12)
C4 Ca1 Si1 N1 -108.53(12)
N1 Ca1 Si1 C25 86.40(18)
C2 Ca1 Si1 C25 7.75(16)
C10 Ca1 Si1 C25 -153.05(16)
C1 Ca1 Si1 C25 -37.48(16)
C11 Ca1 Si1 C25 -145.71(15)
C14 Ca1 Si1 C25 160.28(15)
C12 Ca1 Si1 C25 -170.77(15)
C3 Ca1 Si1 C25 4.64(15)
C13 Ca1 Si1 C25 162.42(15)
C5 Ca1 Si1 C25 -45.40(15)
C4 Ca1 Si1 C25 -22.13(15)
N1 Ca1 Si1 C26 -87.05(19)
C2 Ca1 Si1 C26 -165.70(17)
C10 Ca1 Si1 C26 33.50(18)
C1 Ca1 Si1 C26 149.07(17)
C11 Ca1 Si1 C26 40.84(17)
C14 Ca1 Si1 C26 -13.17(17)
C12 Ca1 Si1 C26 15.78(16)
C3 Ca1 Si1 C26 -168.81(16)
C13 Ca1 Si1 C26 -11.04(16)
C5 Ca1 Si1 C26 141.15(16)
C4 Ca1 Si1 C26 164.42(16)
N1 Ca1 Si1 C24 -178.86(15)
C2 Ca1 Si1 C24 102.49(12)
C10 Ca1 Si1 C24 -58.30(13)
C1 Ca1 Si1 C24 57.26(13)
C11 Ca1 Si1 C24 -50.97(12)
C14 Ca1 Si1 C24 -104.98(13)
C12 Ca1 Si1 C24 -76.03(12)
C3 Ca1 Si1 C24 99.38(11)
C13 Ca1 Si1 C24 -102.84(12)
C5 Ca1 Si1 C24 49.34(11)
C4 Ca1 Si1 C24 72.61(11)
Si1 N1 Si2 C28 55.9(2)
Ca1 N1 Si2 C28 -123.21(17)
Si1 N1 Si2 C29 177.63(16)
Ca1 N1 Si2 C29 -1.51(16)
Si1 N1 Si2 C27 -65.8(2)
Ca1 N1 Si2 C27 115.02(15)
Si1 N1 Si2 Ca1 179.1(3)
C2 Ca1 Si2 N1 131.44(14)
C10 Ca1 Si2 N1 -130.72(15)
C1 Ca1 Si2 N1 126.80(15)
C11 Ca1 Si2 N1 -87.20(15)
C14 Ca1 Si2 N1 -136.90(14)
C12 Ca1 Si2 N1 -86.65(14)
C3 Ca1 Si2 N1 105.57(14)
C13 Ca1 Si2 N1 -112.61(14)
C5 Ca1 Si2 N1 81.99(15)
C4 Ca1 Si2 N1 80.58(14)
Si1 Ca1 Si2 N1 -0.41(12)
N1 Ca1 Si2 C28 77.17(19)
C2 Ca1 Si2 C28 -151.40(16)
C10 Ca1 Si2 C28 -53.56(17)
C1 Ca1 Si2 C28 -156.03(17)
C11 Ca1 Si2 C28 -10.03(17)
C14 Ca1 Si2 C28 -59.74(16)
C12 Ca1 Si2 C28 -9.49(16)
C3 Ca1 Si2 C28 -177.26(16)
C13 Ca1 Si2 C28 -35.45(16)
C5 Ca1 Si2 C28 159.15(16)
C4 Ca1 Si2 C28 157.74(16)
Si1 Ca1 Si2 C28 76.75(15)
N1 Ca1 Si2 C29 178.52(16)
C2 Ca1 Si2 C29 -50.04(11)
C10 Ca1 Si2 C29 47.80(13)
C1 Ca1 Si2 C29 -54.68(12)
C11 Ca1 Si2 C29 91.33(12)
C14 Ca1 Si2 C29 41.62(11)
C12 Ca1 Si2 C29 91.87(11)
C3 Ca1 Si2 C29 -75.91(11)
C13 Ca1 Si2 C29 65.91(11)
C5 Ca1 Si2 C29 -99.49(12)
C4 Ca1 Si2 C29 -100.90(11)
Si1 Ca1 Si2 C29 178.11(10)
N1 Ca1 Si2 C27 -85.22(18)
C2 Ca1 Si2 C27 46.22(15)
C10 Ca1 Si2 C27 144.06(15)
C1 Ca1 Si2 C27 41.59(16)
C11 Ca1 Si2 C27 -172.41(15)
C14 Ca1 Si2 C27 137.88(15)
C12 Ca1 Si2 C27 -171.87(15)
C3 Ca1 Si2 C27 20.36(15)
C13 Ca1 Si2 C27 162.17(15)
C5 Ca1 Si2 C27 -3.23(16)
C4 Ca1 Si2 C27 -4.64(15)
Si1 Ca1 Si2 C27 -85.63(14)
